data_7117827
loop_
_publ_author_name
'A. Mirloup'
'Q. Huaulme'
'N. Leclerc'
'P. Leveque'
'T. Heiser'
'P. Retailleau'
'R. Ziessel'

_publ_section_title
;
 Thienyl-BOPHY dyes as promising templates for bulk heterojunction solar
 cells
;
_journal_name_full Chem.Commun.
_journal_page_first 14742
_journal_paper_doi 10.1039/C5cc05095B
_journal_volume 51
_journal_year 2015
_chemical_formula_moiety 'C44 H48 B2 F4 N4 S4'
_chemical_formula_sum 'C44 H48 B2 F4 N4 S4'
_chemical_formula_weight 858.72
_space_group_crystal_system triclinic
_space_group_IT_number 2
_space_group_name_Hall '-P 1'
_space_group_name_H-M_alt 'P -1'
_symmetry_space_group_name_Hall '-P 1'
_symmetry_space_group_name_H-M 'P -1'
_atom_sites_solution_hydrogens geom
_atom_sites_solution_primary direct
_atom_sites_solution_secondary difmap
_audit_creation_method SHELXL-2014/7
_audit_update_record
;
2015-01-23 deposited with the CCDC.
2015-07-28 downloaded from the CCDC.
;
_cell_angle_alpha 94.761(7)
_cell_angle_beta 96.451(7)
_cell_angle_gamma 101.646(7)
_cell_formula_units_Z 2
_cell_length_a 8.3989(2)
_cell_length_b 14.2716(4)
_cell_length_c 18.5507(13)
_cell_measurement_reflns_used 7649
_cell_measurement_temperature 213(2)
_cell_measurement_theta_max 68.0
_cell_measurement_theta_min 2.4
_cell_volume 2151.23(19)
_computing_cell_refinement
;
CrystalClear-SM Expert 2.0 r15 (Rigaku, 2011)
;
_computing_data_collection
;
CrystalClear-SM Expert 2.0 r15 (Rigaku, 2011)
;
_computing_data_reduction
;
CrystalClear-SM Expert 2.0 r15 (Rigaku, 2011)
;
_computing_structure_refinement 'SHELXL-2014/7 (Sheldrick, 2014)'
_diffrn_ambient_temperature 213(2)
_diffrn_detector 'Rapid II ccurved Image plate'
_diffrn_detector_area_resol_mean 10.0000
_diffrn_measured_fraction_theta_full 0.969
_diffrn_measured_fraction_theta_max 0.969
_diffrn_measurement_device
;
Crystal Goniometer ch-partial 
;
_diffrn_measurement_device_type
;
Rigaku RAXIS conversion
;
_diffrn_measurement_specimen_support Fiber
_diffrn_radiation_monochromator 'Confocal CMF Osmics'
_diffrn_radiation_wavelength 1.54187
_diffrn_reflns_av_R_equivalents 0.0714
_diffrn_reflns_av_unetI/netI 0.2743
_diffrn_reflns_laue_measured_fraction_full 0.969
_diffrn_reflns_laue_measured_fraction_max 0.969
_diffrn_reflns_limit_h_max 9
_diffrn_reflns_limit_h_min -8
_diffrn_reflns_limit_k_max 15
_diffrn_reflns_limit_k_min -15
_diffrn_reflns_limit_l_max 20
_diffrn_reflns_limit_l_min -19
_diffrn_reflns_number 17489
_diffrn_reflns_point_group_measured_fraction_full 0.969
_diffrn_reflns_point_group_measured_fraction_max 0.969
_diffrn_reflns_theta_full 58.932
_diffrn_reflns_theta_max 58.932
_diffrn_reflns_theta_min 2.411
_diffrn_source 'Rotating Anode'
_exptl_absorpt_coefficient_mu 2.428
_exptl_absorpt_correction_T_max 0.82
_exptl_absorpt_correction_T_min 0.61
_exptl_absorpt_correction_type multi-scan
_exptl_absorpt_process_details 'Higashi, 1999'
_exptl_crystal_colour 'dark violet'
_exptl_crystal_density_diffrn 1.326
_exptl_crystal_description plate
_exptl_crystal_F_000 900
_exptl_crystal_size_max 0.420
_exptl_crystal_size_mid 0.220
_exptl_crystal_size_min 0.080
_refine_diff_density_max 0.466
_refine_diff_density_min -0.507
_refine_diff_density_rms 0.092
_refine_ls_extinction_coef .
_refine_ls_extinction_method none
_refine_ls_goodness_of_fit_ref 0.944
_refine_ls_hydrogen_treatment constr
_refine_ls_matrix_type full
_refine_ls_number_parameters 527
_refine_ls_number_reflns 6004
_refine_ls_number_restraints 0
_refine_ls_restrained_S_all 0.944
_refine_ls_R_factor_all 0.1764
_refine_ls_R_factor_gt 0.0590
_refine_ls_shift/su_max 0.000
_refine_ls_shift/su_mean 0.000
_refine_ls_structure_factor_coef Fsqd
_refine_ls_weighting_details 'w=1/[\s^2^(Fo^2^)+(0.0876P)^2^] where P=(Fo^2^+2Fc^2^)/3'
_refine_ls_weighting_scheme calc
_refine_ls_wR_factor_gt 0.1339
_refine_ls_wR_factor_ref 0.1979
_reflns_Friedel_coverage 0.000
_reflns_friedel_fraction_full .
_reflns_friedel_fraction_max .
_reflns_number_gt 2390
_reflns_number_total 6004
_reflns_threshold_expression 'I > 2\s(I)'
_cod_data_source_file c5cc05095b2.cif.txt
_cod_data_source_block ec173a
_cod_original_cell_volume 2151.23(18)
_cod_database_code 7117827
_shelx_shelxl_version_number 2014/7
_shelx_space_group_comment
;
The symmetry employed for this shelxl refinement is uniquely defined
by the following loop, which should always be used as a source of
symmetry information in preference to the above space-group names.
They are only intended as comments.
;
_shelx_estimated_absorpt_t_min 0.642
_shelx_estimated_absorpt_t_max 0.642

loop_
_space_group_symop_operation_xyz
'x, y, z'
'-x, -y, -z'

loop_
_atom_site_label
_atom_site_type_symbol
_atom_site_fract_x
_atom_site_fract_y
_atom_site_fract_z
_atom_site_U_iso_or_equiv
_atom_site_adp_type
_atom_site_occupancy
_atom_site_site_symmetry_order
_atom_site_calc_flag
_atom_site_refinement_flags_posn
_atom_site_refinement_flags_adp
_atom_site_refinement_flags_occupancy
_atom_site_disorder_assembly
_atom_site_disorder_group
S1 S 0.17746(18) 1.20015(9) 0.42458(8) 0.0519(5) Uani 1 1 d . . . . .
S2 S 0.72321(19) 0.35416(10) 0.09358(8) 0.0568(5) Uani 1 1 d . . . . .
S3 S -0.15232(19) 1.28146(10) 0.37432(8) 0.0565(5) Uani 1 1 d . . . . .
S4 S 1.0457(2) 0.26080(11) 0.13004(10) 0.0780(6) Uani 1 1 d . . . . .
F1 F 0.5699(4) 0.6035(2) 0.27290(17) 0.0699(10) Uani 1 1 d . . . . .
C44 C -1.0583(7) 1.5448(4) 0.2902(3) 0.081(2) Uani 1 1 d . . . . .
H44A H -1.1049 1.5262 0.3337 0.122 Uiso 1 1 calc R U . . .
H44B H -1.1459 1.5413 0.2506 0.122 Uiso 1 1 calc R U . . .
H44C H -0.9939 1.6102 0.2997 0.122 Uiso 1 1 calc R U . . .
C28 C 1.8949(8) -0.0565(5) 0.1756(4) 0.109(3) Uani 1 1 d . . . . .
H28A H 1.8278 -0.1177 0.1832 0.164 Uiso 1 1 calc R U . . .
H28B H 2.0022 -0.0478 0.2038 0.164 Uiso 1 1 calc R U . . .
H28C H 1.9068 -0.0556 0.1242 0.164 Uiso 1 1 calc R U . . .
F2 F 0.6763(4) 0.6873(2) 0.18624(17) 0.0717(11) Uani 1 1 d . . . . .
F4 F 0.2639(4) 0.9367(2) 0.28121(18) 0.0771(11) Uani 1 1 d . . . . .
N4 N 0.3812(6) 0.7987(3) 0.2626(3) 0.0463(13) Uani 1 1 d . . . . .
N3 N 0.5219(6) 0.9377(3) 0.3523(2) 0.0433(13) Uani 1 1 d . . . . .
N2 N 0.5238(6) 0.7623(3) 0.2657(2) 0.0447(13) Uani 1 1 d . . . . .
C19 C 0.9045(7) 0.2194(4) 0.0565(3) 0.0503(16) Uani 1 1 d . . . . .
N1 N 0.3846(6) 0.6274(3) 0.1700(2) 0.0452(13) Uani 1 1 d . . . . .
F3 F 0.2664(4) 0.8388(2) 0.37111(16) 0.0714(10) Uani 1 1 d . . . . .
C31 C 0.3639(6) 1.2132(4) 0.4803(3) 0.0413(15) Uani 1 1 d . . . . .
C14 C 0.4294(7) 0.4132(4) 0.0578(3) 0.0513(16) Uani 1 1 d . . . . .
H15 H 0.3277 0.4019 0.0281 0.062 Uiso 1 1 calc R U . . .
C4 C 0.3444(8) 0.5475(4) 0.1193(3) 0.0491(17) Uani 1 1 d . . . . .
C34 C 0.1208(8) 1.2899(4) 0.4778(3) 0.0461(16) Uani 1 1 d . . . . .
C8 C 0.6612(8) 0.8988(4) 0.3512(3) 0.0444(16) Uani 1 1 d . . . . .
C1 C 0.2505(7) 0.6720(4) 0.1678(3) 0.0430(15) Uani 1 1 d . . . . .
C9 C 0.2561(7) 0.7532(4) 0.2152(3) 0.0464(17) Uani 1 1 d . . . . .
H20 H 0.1606 0.7783 0.2132 0.056 Uiso 1 1 calc R U . . .
C35 C -0.0357(7) 1.3183(3) 0.4580(3) 0.0460(16) Uani 1 1 d . . . . .
C10 C 0.6538(8) 0.8140(4) 0.3092(3) 0.0462(16) Uani 1 1 d . . . . .
H22 H 0.7504 0.7900 0.3114 0.055 Uiso 1 1 calc R U . . .
C2 C 0.1258(8) 0.6175(4) 0.1142(3) 0.0477(16) Uani 1 1 d . . . . .
C6 C 0.7340(7) 1.0343(3) 0.4258(3) 0.0433(15) Uani 1 1 d . . . . .
H24 H 0.7942 1.0863 0.4587 0.052 Uiso 1 1 calc R U . . .
C38 C -0.2957(7) 1.3474(4) 0.3939(4) 0.0498(17) Uani 1 1 d . . . . .
C33 C 0.2411(8) 1.3274(4) 0.5348(3) 0.0548(18) Uani 1 1 d . . . . .
H26 H 0.2325 1.3771 0.5697 0.066 Uiso 1 1 calc R U . . .
C16 C 0.5051(8) 0.2730(4) -0.0124(3) 0.0646(19) Uani 1 1 d . . . . .
H27 H 0.4094 0.2574 -0.0464 0.077 Uiso 1 1 calc R U . . .
C17 C 0.6312(8) 0.2225(4) -0.0124(3) 0.0619(19) Uani 1 1 d . . . . .
H17 H 0.6280 0.1698 -0.0468 0.074 Uiso 1 1 calc R U . . .
C11 C -0.0413(6) 0.6401(4) 0.0944(3) 0.0609(18) Uani 1 1 d . . . . .
H11A H -0.0406 0.6741 0.0512 0.091 Uiso 1 1 calc R U . . .
H11B H -0.0666 0.6801 0.1346 0.091 Uiso 1 1 calc R U . . .
H11C H -0.1236 0.5806 0.0847 0.091 Uiso 1 1 calc R U . . .
C30 C 0.4783(6) 1.1536(4) 0.4642(3) 0.0480(16) Uani 1 1 d . . . . .
H30 H 0.5827 1.1695 0.4919 0.058 Uiso 1 1 calc R U . . .
C15 C 0.5352(7) 0.3479(4) 0.0424(3) 0.0453(15) Uani 1 1 d . . . . .
C5 C 0.5671(7) 1.0205(4) 0.3991(3) 0.0414(15) Uani 1 1 d . . . . .
C29 C 0.4495(7) 1.0788(3) 0.4140(3) 0.0497(16) Uani 1 1 d . . . . .
H33 H 0.3454 1.0621 0.3861 0.060 Uiso 1 1 calc R U . . .
C12 C 0.9630(6) 0.9402(3) 0.4055(3) 0.0563(17) Uani 1 1 d . . . . .
H12A H 1.0364 0.9919 0.4377 0.084 Uiso 1 1 calc R U . . .
H12B H 1.0018 0.9357 0.3583 0.084 Uiso 1 1 calc R U . . .
H12C H 0.9603 0.8799 0.4264 0.084 Uiso 1 1 calc R U . . .
C39 C -0.4424(7) 1.3466(4) 0.3389(3) 0.0535(17) Uani 1 1 d . . . . .
H35A H -0.5094 1.2810 0.3302 0.064 Uiso 1 1 calc R U . . .
H35B H -0.4037 1.3632 0.2927 0.064 Uiso 1 1 calc R U . . .
C7 C 0.7956(8) 0.9600(4) 0.3966(3) 0.0441(15) Uani 1 1 d . . . . .
C18 C 0.7593(9) 0.2559(4) 0.0415(3) 0.0520(17) Uani 1 1 d . . . . .
C20 C 0.9553(8) 0.1440(4) 0.0197(3) 0.056(2) Uani 1 1 d . . . . .
H38 H 0.8925 0.1076 -0.0222 0.067 Uiso 1 1 calc R U . . .
C41 C -0.6986(7) 1.4104(4) 0.3046(3) 0.0537(17) Uani 1 1 d . . . . .
H39A H -0.6613 1.4259 0.2580 0.064 Uiso 1 1 calc R U . . .
H39B H -0.7650 1.3447 0.2972 0.064 Uiso 1 1 calc R U . . .
C40 C -0.5497(7) 1.4143(4) 0.3606(3) 0.0559(17) Uani 1 1 d . . . . .
H40A H -0.4839 1.4802 0.3682 0.067 Uiso 1 1 calc R U . . .
H40B H -0.5872 1.3987 0.4071 0.067 Uiso 1 1 calc R U . . .
C13 C 0.4588(7) 0.4866(4) 0.1087(3) 0.0542(17) Uani 1 1 d . . . . .
H13 H 0.5592 0.4999 0.1395 0.065 Uiso 1 1 calc R U . . .
C3 C 0.1848(8) 0.5421(4) 0.0851(3) 0.0541(17) Uani 1 1 d . . . . .
H42 H 0.1275 0.4944 0.0480 0.065 Uiso 1 1 calc R U . . .
C36 C -0.1038(7) 1.3793(4) 0.4984(3) 0.0590(18) Uani 1 1 d . . . . .
H36 H -0.0571 1.4080 0.5455 0.071 Uiso 1 1 calc R U . . .
C22 C 1.1676(8) 0.1807(5) 0.1093(4) 0.065(2) Uani 1 1 d . . . . .
C32 C 0.3785(7) 1.2850(4) 0.5366(3) 0.0559(17) Uani 1 1 d . . . . .
H46 H 0.4707 1.3038 0.5724 0.067 Uiso 1 1 calc R U . . .
C42 C -0.8047(7) 1.4788(4) 0.3267(3) 0.0588(18) Uani 1 1 d . . . . .
H47A H -0.7373 1.5442 0.3360 0.071 Uiso 1 1 calc R U . . .
H47B H -0.8459 1.4617 0.3723 0.071 Uiso 1 1 calc R U . . .
C23 C 1.3155(8) 0.1772(4) 0.1567(4) 0.085(2) Uani 1 1 d . . . . .
H48A H 1.2877 0.1712 0.2063 0.102 Uiso 1 1 calc R U . . .
H48B H 1.3936 0.2386 0.1580 0.102 Uiso 1 1 calc R U . . .
C43 C -0.9496(7) 1.4776(4) 0.2692(3) 0.0675(19) Uani 1 1 d . . . . .
H50A H -0.9079 1.4949 0.2238 0.081 Uiso 1 1 calc R U . . .
H50B H -1.0159 1.4119 0.2596 0.081 Uiso 1 1 calc R U . . .
C27 C 1.8152(9) 0.0226(5) 0.1993(4) 0.101(3) Uani 1 1 d . . . . .
H51A H 1.8862 0.0839 0.1925 0.121 Uiso 1 1 calc R U . . .
H51B H 1.8084 0.0222 0.2516 0.121 Uiso 1 1 calc R U . . .
C26 C 1.6436(9) 0.0192(5) 0.1601(4) 0.088(2) Uani 1 1 d . . . . .
H52A H 1.6512 0.0199 0.1078 0.106 Uiso 1 1 calc R U . . .
H52B H 1.5735 -0.0426 0.1664 0.106 Uiso 1 1 calc R U . . .
C25 C 1.5602(8) 0.0965(4) 0.1828(4) 0.088(2) Uani 1 1 d . . . . .
H53A H 1.6351 0.1587 0.1824 0.106 Uiso 1 1 calc R U . . .
H53B H 1.5380 0.0905 0.2331 0.106 Uiso 1 1 calc R U . . .
C21 C 1.0935(11) 0.1272(5) 0.0466(4) 0.089(3) Uani 1 1 d . . . . .
H55 H 1.1404 0.0801 0.0238 0.107 Uiso 1 1 calc R U . . .
C24 C 1.4006(8) 0.0965(4) 0.1357(3) 0.076(2) Uani 1 1 d . . . . .
H57A H 1.3249 0.0350 0.1374 0.091 Uiso 1 1 calc R U . . .
H57B H 1.4225 0.1001 0.0852 0.091 Uiso 1 1 calc R U . . .
C37 C -0.2530(8) 1.3956(4) 0.4625(3) 0.0617(19) Uani 1 1 d . . . . .
H37 H -0.3157 1.4353 0.4837 0.074 Uiso 1 1 calc R U . . .
B1 B 0.5421(11) 0.6664(5) 0.2220(4) 0.053(2) Uani 1 1 d . . . . .
B2 B 0.3522(10) 0.8814(5) 0.3190(4) 0.054(2) Uani 1 1 d . . . . .

loop_
_atom_site_aniso_label
_atom_site_aniso_U_11
_atom_site_aniso_U_22
_atom_site_aniso_U_33
_atom_site_aniso_U_23
_atom_site_aniso_U_13
_atom_site_aniso_U_12
S1 0.0452(13) 0.0476(9) 0.0652(11) -0.0040(8) 0.0090(9) 0.0189(8)
S2 0.0586(13) 0.0542(10) 0.0612(11) -0.0037(8) 0.0093(10) 0.0238(9)
S3 0.0522(13) 0.0582(10) 0.0633(11) -0.0009(8) 0.0104(9) 0.0234(9)
S4 0.0792(16) 0.0752(12) 0.0850(14) -0.0022(10) 0.0168(12) 0.0302(11)
F1 0.075(3) 0.054(2) 0.077(2) -0.0008(18) -0.014(2) 0.0229(19)
C44 0.064(5) 0.115(5) 0.083(5) 0.021(4) 0.012(4) 0.058(4)
C28 0.104(7) 0.130(6) 0.126(7) 0.047(5) 0.057(5) 0.066(5)
F2 0.051(3) 0.078(2) 0.086(3) -0.0181(19) 0.025(2) 0.0156(19)
F4 0.071(3) 0.071(2) 0.090(3) -0.021(2) -0.022(2) 0.044(2)
N4 0.023(4) 0.049(3) 0.064(4) -0.010(3) 0.000(3) 0.010(3)
N3 0.040(4) 0.034(3) 0.055(3) -0.001(2) 0.011(3) 0.007(3)
N2 0.028(4) 0.055(3) 0.055(3) 0.002(3) 0.003(3) 0.021(3)
C19 0.026(5) 0.070(4) 0.054(4) 0.013(3) -0.010(3) 0.013(4)
N1 0.036(4) 0.060(3) 0.040(3) 0.000(3) 0.001(3) 0.014(3)
F3 0.051(2) 0.083(2) 0.074(2) -0.0123(19) 0.021(2) 0.0016(18)
C31 0.033(4) 0.050(3) 0.047(4) 0.010(3) 0.005(3) 0.020(3)
C14 0.047(5) 0.048(4) 0.064(4) 0.009(3) 0.015(4) 0.017(3)
C4 0.058(5) 0.050(4) 0.041(4) -0.006(3) 0.010(4) 0.017(4)
C34 0.041(5) 0.040(3) 0.060(4) 0.000(3) 0.019(4) 0.010(3)
C8 0.036(5) 0.049(4) 0.058(4) 0.013(3) 0.010(4) 0.028(4)
C1 0.020(5) 0.056(4) 0.056(4) 0.006(3) 0.007(4) 0.014(3)
C9 0.028(5) 0.045(4) 0.068(5) -0.002(3) 0.014(4) 0.009(3)
C35 0.043(5) 0.042(3) 0.053(4) 0.001(3) 0.010(4) 0.010(3)
C10 0.033(5) 0.054(4) 0.057(4) 0.007(3) 0.010(4) 0.021(3)
C2 0.035(5) 0.061(4) 0.048(4) 0.005(3) 0.009(4) 0.012(4)
C6 0.029(5) 0.042(3) 0.057(4) -0.002(3) 0.002(3) 0.011(3)
C38 0.039(5) 0.050(4) 0.065(5) 0.008(3) 0.013(4) 0.018(3)
C33 0.057(5) 0.050(4) 0.058(4) -0.010(3) 0.010(4) 0.016(4)
C16 0.076(6) 0.047(4) 0.071(5) -0.006(3) 0.011(4) 0.019(4)
C17 0.063(6) 0.057(4) 0.074(5) -0.002(4) 0.019(4) 0.030(4)
C11 0.047(5) 0.070(4) 0.063(4) -0.009(3) -0.002(4) 0.017(4)
C30 0.031(4) 0.056(4) 0.060(4) 0.010(3) 0.006(3) 0.015(3)
C15 0.048(5) 0.043(3) 0.050(4) 0.012(3) 0.004(3) 0.021(3)
C5 0.029(5) 0.046(4) 0.047(4) 0.002(3) 0.000(3) 0.008(3)
C29 0.056(5) 0.039(3) 0.057(4) -0.002(3) 0.017(3) 0.014(3)
C12 0.036(5) 0.062(4) 0.070(4) -0.010(3) 0.006(3) 0.015(3)
C39 0.049(5) 0.059(4) 0.059(4) 0.013(3) 0.012(4) 0.021(3)
C7 0.026(5) 0.056(4) 0.051(4) 0.003(3) 0.003(3) 0.013(4)
C18 0.044(5) 0.054(4) 0.062(5) 0.011(3) 0.008(4) 0.017(4)
C20 0.042(5) 0.047(4) 0.081(5) -0.022(3) 0.010(4) 0.029(4)
C41 0.039(5) 0.063(4) 0.061(4) 0.013(3) 0.007(4) 0.012(3)
C40 0.043(5) 0.050(4) 0.079(5) 0.010(3) 0.015(4) 0.014(3)
C13 0.061(5) 0.043(4) 0.063(4) -0.001(3) 0.018(4) 0.020(3)
C3 0.049(5) 0.063(4) 0.053(4) -0.003(3) 0.009(4) 0.021(4)
C36 0.059(6) 0.066(4) 0.053(4) -0.014(3) 0.002(4) 0.029(4)
C22 0.037(6) 0.088(5) 0.079(6) 0.023(4) 0.015(4) 0.025(4)
C32 0.067(5) 0.047(4) 0.058(4) -0.001(3) 0.022(4) 0.019(4)
C42 0.059(5) 0.058(4) 0.068(5) 0.016(3) 0.015(4) 0.026(4)
C23 0.083(7) 0.076(5) 0.107(6) 0.020(4) 0.039(5) 0.021(5)
C43 0.069(6) 0.076(4) 0.071(5) 0.025(4) 0.023(4) 0.035(4)
C27 0.103(7) 0.099(6) 0.120(7) 0.057(5) 0.034(6) 0.038(5)
C26 0.099(7) 0.103(6) 0.086(6) 0.037(4) 0.039(5) 0.052(5)
C25 0.085(7) 0.085(5) 0.110(6) 0.030(5) 0.034(5) 0.034(5)
C21 0.130(9) 0.062(5) 0.077(6) -0.006(4) 0.025(6) 0.025(5)
C24 0.080(6) 0.079(5) 0.086(5) 0.026(4) 0.030(5) 0.041(4)
C37 0.065(6) 0.058(4) 0.067(5) -0.007(4) 0.012(4) 0.030(4)
B1 0.064(7) 0.046(4) 0.062(5) 0.005(4) 0.025(5) 0.032(4)
B2 0.049(7) 0.044(4) 0.070(6) -0.008(4) 0.015(5) 0.012(4)

loop_
_atom_type_symbol
_atom_type_description
_atom_type_scat_dispersion_real
_atom_type_scat_dispersion_imag
_atom_type_scat_source
C C 0.0192 0.0096 'International Tables Vol C Tables 4.2.6.8 and 6.1.1.4'
H H 0.0000 0.0000 'International Tables Vol C Tables 4.2.6.8 and 6.1.1.4'
B B 0.0098 0.0042 'International Tables Vol C Tables 4.2.6.8 and 6.1.1.4'
F F 0.0755 0.0553 'International Tables Vol C Tables 4.2.6.8 and 6.1.1.4'
N N 0.0330 0.0189 'International Tables Vol C Tables 4.2.6.8 and 6.1.1.4'
S S 0.3360 0.5651 'International Tables Vol C Tables 4.2.6.8 and 6.1.1.4'

loop_
_geom_angle_atom_site_label_1
_geom_angle_atom_site_label_2
_geom_angle_atom_site_label_3
_geom_angle
_geom_angle_site_symmetry_1
_geom_angle_site_symmetry_3
C34 S1 C31 92.2(3) . .
C15 S2 C18 92.6(3) . .
C35 S3 C38 92.8(3) . .
C19 S4 C22 94.1(4) . .
C43 C44 H44A 109.5 . .
C43 C44 H44B 109.5 . .
H44A C44 H44B 109.5 . .
C43 C44 H44C 109.5 . .
H44A C44 H44C 109.5 . .
H44B C44 H44C 109.5 . .
C27 C28 H28A 109.5 . .
C27 C28 H28B 109.5 . .
H28A C28 H28B 109.5 . .
C27 C28 H28C 109.5 . .
H28A C28 H28C 109.5 . .
H28B C28 H28C 109.5 . .
C9 N4 N2 117.1(5) . .
C9 N4 B2 117.8(5) . .
N2 N4 B2 124.5(5) . .
C5 N3 C8 106.4(5) . .
C5 N3 B2 130.1(5) . .
C8 N3 B2 122.2(5) . .
C10 N2 N4 116.4(5) . .
C10 N2 B1 118.2(5) . .
N4 N2 B1 125.4(6) . .
C20 C19 C18 130.0(6) . .
C20 C19 S4 106.7(5) . .
C18 C19 S4 123.2(5) . .
C4 N1 C1 108.1(5) . .
C4 N1 B1 129.6(5) . .
C1 N1 B1 122.3(5) . .
C32 C31 C30 129.0(5) . .
C32 C31 S1 110.2(4) . .
C30 C31 S1 120.8(4) . .
C13 C14 C15 127.5(6) . .
C13 C14 H15 116.2 . .
C15 C14 H15 116.2 . .
N1 C4 C3 107.8(5) . .
N1 C4 C13 121.1(6) . .
C3 C4 C13 131.1(6) . .
C33 C34 C35 128.9(5) . .
C33 C34 S1 110.5(5) . .
C35 C34 S1 120.6(5) . .
C10 C8 N3 120.1(6) . .
C10 C8 C7 130.0(6) . .
N3 C8 C7 109.9(5) . .
C9 C1 N1 120.2(6) . .
C9 C1 C2 132.0(6) . .
N1 C1 C2 107.7(5) . .
N4 C9 C1 126.6(6) . .
N4 C9 H20 116.7 . .
C1 C9 H20 116.7 . .
C36 C35 C34 126.9(6) . .
C36 C35 S3 110.6(5) . .
C34 C35 S3 122.3(4) . .
N2 C10 C8 126.5(6) . .
N2 C10 H22 116.8 . .
C8 C10 H22 116.8 . .
C3 C2 C1 107.2(6) . .
C3 C2 C11 127.6(6) . .
C1 C2 C11 125.2(5) . .
C7 C6 C5 109.4(5) . .
C7 C6 H24 125.3 . .
C5 C6 H24 125.3 . .
C37 C38 C39 129.1(5) . .
C37 C38 S3 110.2(5) . .
C39 C38 S3 120.7(4) . .
C34 C33 C32 114.2(5) . .
C34 C33 H26 122.9 . .
C32 C33 H26 122.9 . .
C15 C16 C17 113.1(6) . .
C15 C16 H27 123.4 . .
C17 C16 H27 123.4 . .
C18 C17 C16 114.6(6) . .
C18 C17 H17 122.7 . .
C16 C17 H17 122.7 . .
C2 C11 H11A 109.5 . .
C2 C11 H11B 109.5 . .
H11A C11 H11B 109.5 . .
C2 C11 H11C 109.5 . .
H11A C11 H11C 109.5 . .
H11B C11 H11C 109.5 . .
C29 C30 C31 125.9(5) . .
C29 C30 H30 117.0 . .
C31 C30 H30 117.0 . .
C16 C15 C14 127.0(6) . .
C16 C15 S2 110.0(4) . .
C14 C15 S2 123.0(4) . .
N3 C5 C6 109.0(5) . .
N3 C5 C29 121.0(6) . .
C6 C5 C29 130.1(5) . .
C30 C29 C5 124.6(6) . .
C30 C29 H33 117.7 . .
C5 C29 H33 117.7 . .
C7 C12 H12A 109.5 . .
C7 C12 H12B 109.5 . .
H12A C12 H12B 109.5 . .
C7 C12 H12C 109.5 . .
H12A C12 H12C 109.5 . .
H12B C12 H12C 109.5 . .
C38 C39 C40 115.0(5) . .
C38 C39 H35A 108.5 . .
C40 C39 H35A 108.5 . .
C38 C39 H35B 108.5 . .
C40 C39 H35B 108.5 . .
H35A C39 H35B 107.5 . .
C6 C7 C8 105.4(5) . .
C6 C7 C12 131.5(6) . .
C8 C7 C12 123.1(5) . .
C17 C18 C19 128.0(6) . .
C17 C18 S2 109.7(5) . .
C19 C18 S2 122.3(5) . .
C21 C20 C19 115.9(7) . .
C21 C20 H38 122.0 . .
C19 C20 H38 122.0 . .
C42 C41 C40 113.4(5) . .
C42 C41 H39A 108.9 . .
C40 C41 H39A 108.9 . .
C42 C41 H39B 108.9 . .
C40 C41 H39B 108.9 . .
H39A C41 H39B 107.7 . .
C39 C40 C41 113.8(5) . .
C39 C40 H40A 108.8 . .
C41 C40 H40A 108.8 . .
C39 C40 H40B 108.8 . .
C41 C40 H40B 108.8 . .
H40A C40 H40B 107.7 . .
C14 C13 C4 123.0(6) . .
C14 C13 H13 118.5 . .
C4 C13 H13 118.5 . .
C2 C3 C4 109.1(6) . .
C2 C3 H42 125.4 . .
C4 C3 H42 125.4 . .
C35 C36 C37 113.4(6) . .
C35 C36 H36 123.3 . .
C37 C36 H36 123.3 . .
C21 C22 C23 131.5(7) . .
C21 C22 S4 106.7(6) . .
C23 C22 S4 121.8(6) . .
C31 C32 C33 112.9(5) . .
C31 C32 H46 123.6 . .
C33 C32 H46 123.6 . .
C41 C42 C43 113.2(5) . .
C41 C42 H47A 108.9 . .
C43 C42 H47A 108.9 . .
C41 C42 H47B 108.9 . .
C43 C42 H47B 108.9 . .
H47A C42 H47B 107.8 . .
C22 C23 C24 116.0(6) . .
C22 C23 H48A 108.3 . .
C24 C23 H48A 108.3 . .
C22 C23 H48B 108.3 . .
C24 C23 H48B 108.3 . .
H48A C23 H48B 107.4 . .
C44 C43 C42 114.2(5) . .
C44 C43 H50A 108.7 . .
C42 C43 H50A 108.7 . .
C44 C43 H50B 108.7 . .
C42 C43 H50B 108.7 . .
H50A C43 H50B 107.6 . .
C28 C27 C26 116.1(6) . .
C28 C27 H51A 108.3 . .
C26 C27 H51A 108.3 . .
C28 C27 H51B 108.3 . .
C26 C27 H51B 108.3 . .
H51A C27 H51B 107.4 . .
C25 C26 C27 117.5(6) . .
C25 C26 H52A 107.9 . .
C27 C26 H52A 107.9 . .
C25 C26 H52B 107.9 . .
C27 C26 H52B 107.9 . .
H52A C26 H52B 107.2 . .
C26 C25 C24 114.9(6) . .
C26 C25 H53A 108.5 . .
C24 C25 H53A 108.5 . .
C26 C25 H53B 108.5 . .
C24 C25 H53B 108.5 . .
H53A C25 H53B 107.5 . .
C20 C21 C22 116.5(7) . .
C20 C21 H55 121.8 . .
C22 C21 H55 121.8 . .
C25 C24 C23 115.8(6) . .
C25 C24 H57A 108.3 . .
C23 C24 H57A 108.3 . .
C25 C24 H57B 108.3 . .
C23 C24 H57B 108.3 . .
H57A C24 H57B 107.4 . .
C38 C37 C36 113.0(5) . .
C38 C37 H37 123.5 . .
C36 C37 H37 123.5 . .
F2 B1 F1 109.0(6) . .
F2 B1 N1 112.5(6) . .
F1 B1 N1 112.1(6) . .
F2 B1 N2 107.9(5) . .
F1 B1 N2 107.1(5) . .
N1 B1 N2 108.0(5) . .
F4 B2 F3 110.9(6) . .
F4 B2 N3 112.3(6) . .
F3 B2 N3 111.4(6) . .
F4 B2 N4 107.7(6) . .
F3 B2 N4 108.2(5) . .
N3 B2 N4 106.0(5) . .

loop_
_geom_bond_atom_site_label_1
_geom_bond_atom_site_label_2
_geom_bond_distance
_geom_bond_site_symmetry_2
S1 C34 1.727(5) .
S1 C31 1.744(5) .
S2 C15 1.731(5) .
S2 C18 1.733(5) .
S3 C35 1.721(6) .
S3 C38 1.723(5) .
S4 C19 1.685(6) .
S4 C22 1.730(6) .
F1 B1 1.388(7) .
C44 C43 1.510(6) .
C44 H44A 0.9700 .
C44 H44B 0.9700 .
C44 H44C 0.9700 .
C28 C27 1.485(7) .
C28 H28A 0.9700 .
C28 H28B 0.9700 .
C28 H28C 0.9700 .
F2 B1 1.365(7) .
F4 B2 1.370(7) .
N4 C9 1.312(6) .
N4 N2 1.396(5) .
N4 B2 1.586(7) .
N3 C5 1.367(6) .
N3 C8 1.394(6) .
N3 B2 1.522(8) .
N2 C10 1.329(6) .
N2 B1 1.576(7) .
C19 C20 1.391(6) .
C19 C18 1.429(7) .
N1 C4 1.376(6) .
N1 C1 1.400(6) .
N1 B1 1.522(8) .
F3 B2 1.378(7) .
C31 C32 1.379(6) .
C31 C30 1.445(6) .
C14 C13 1.314(6) .
C14 C15 1.445(6) .
C14 H15 0.9400 .
C4 C3 1.402(7) .
C4 C13 1.438(7) .
C34 C33 1.367(6) .
C34 C35 1.470(7) .
C8 C10 1.371(7) .
C8 C7 1.419(7) .
C1 C9 1.385(7) .
C1 C2 1.414(7) .
C9 H20 0.9400 .
C35 C36 1.354(6) .
C10 H22 0.9400 .
C2 C3 1.369(6) .
C2 C11 1.515(6) .
C6 C7 1.369(6) .
C6 C5 1.403(6) .
C6 H24 0.9400 .
C38 C37 1.369(7) .
C38 C39 1.506(6) .
C33 C32 1.405(6) .
C33 H26 0.9400 .
C16 C15 1.376(6) .
C16 C17 1.396(6) .
C16 H27 0.9400 .
C17 C18 1.363(7) .
C17 H17 0.9400 .
C11 H11A 0.9700 .
C11 H11B 0.9700 .
C11 H11C 0.9700 .
C30 C29 1.321(6) .
C30 H30 0.9400 .
C5 C29 1.448(6) .
C29 H33 0.9400 .
C12 C7 1.484(6) .
C12 H12A 0.9700 .
C12 H12B 0.9700 .
C12 H12C 0.9700 .
C39 C40 1.509(6) .
C39 H35A 0.9800 .
C39 H35B 0.9800 .
C20 C21 1.287(8) .
C20 H38 0.9400 .
C41 C42 1.509(6) .
C41 C40 1.521(6) .
C41 H39A 0.9800 .
C41 H39B 0.9800 .
C40 H40A 0.9800 .
C40 H40B 0.9800 .
C13 H13 0.9400 .
C3 H42 0.9400 .
C36 C37 1.422(6) .
C36 H36 0.9400 .
C22 C21 1.349(8) .
C22 C23 1.451(7) .
C32 H46 0.9400 .
C42 C43 1.521(6) .
C42 H47A 0.9800 .
C42 H47B 0.9800 .
C23 C24 1.519(7) .
C23 H48A 0.9800 .
C23 H48B 0.9800 .
C43 H50A 0.9800 .
C43 H50B 0.9800 .
C27 C26 1.529(7) .
C27 H51A 0.9800 .
C27 H51B 0.9800 .
C26 C25 1.478(7) .
C26 H52A 0.9800 .
C26 H52B 0.9800 .
C25 C24 1.515(7) .
C25 H53A 0.9800 .
C25 H53B 0.9800 .
C21 H55 0.9400 .
C24 H57A 0.9800 .
C24 H57B 0.9800 .
C37 H37 0.9400 .

loop_
_geom_torsion_atom_site_label_1
_geom_torsion_atom_site_label_2
_geom_torsion_atom_site_label_3
_geom_torsion_atom_site_label_4
_geom_torsion
_geom_torsion_site_symmetry_1
_geom_torsion_site_symmetry_2
_geom_torsion_site_symmetry_3
_geom_torsion_site_symmetry_4
C9 N4 N2 C10 174.2(4) . . . .
B2 N4 N2 C10 -14.6(7) . . . .
C9 N4 N2 B1 -5.6(7) . . . .
B2 N4 N2 B1 165.7(5) . . . .
C22 S4 C19 C20 1.2(4) . . . .
C22 S4 C19 C18 178.2(5) . . . .
C34 S1 C31 C32 -0.6(4) . . . .
C34 S1 C31 C30 179.8(4) . . . .
C1 N1 C4 C3 0.2(6) . . . .
B1 N1 C4 C3 179.9(5) . . . .
C1 N1 C4 C13 179.8(4) . . . .
B1 N1 C4 C13 -0.4(8) . . . .
C31 S1 C34 C33 0.4(4) . . . .
C31 S1 C34 C35 178.6(4) . . . .
C5 N3 C8 C10 179.3(4) . . . .
B2 N3 C8 C10 11.1(8) . . . .
C5 N3 C8 C7 -1.6(6) . . . .
B2 N3 C8 C7 -169.9(5) . . . .
C4 N1 C1 C9 178.1(5) . . . .
B1 N1 C1 C9 -1.7(7) . . . .
C4 N1 C1 C2 -0.1(6) . . . .
B1 N1 C1 C2 -179.8(5) . . . .
N2 N4 C9 C1 0.3(8) . . . .
B2 N4 C9 C1 -171.5(5) . . . .
N1 C1 C9 N4 3.3(8) . . . .
C2 C1 C9 N4 -179.1(5) . . . .
C33 C34 C35 C36 -10.1(9) . . . .
S1 C34 C35 C36 172.2(4) . . . .
C33 C34 C35 S3 165.7(5) . . . .
S1 C34 C35 S3 -12.0(6) . . . .
C38 S3 C35 C36 -0.6(4) . . . .
C38 S3 C35 C34 -177.1(4) . . . .
N4 N2 C10 C8 0.2(8) . . . .
B1 N2 C10 C8 -180.0(5) . . . .
N3 C8 C10 N2 1.6(8) . . . .
C7 C8 C10 N2 -177.2(5) . . . .
C9 C1 C2 C3 -177.9(5) . . . .
N1 C1 C2 C3 -0.1(6) . . . .
C9 C1 C2 C11 1.7(9) . . . .
N1 C1 C2 C11 179.6(4) . . . .
C35 S3 C38 C37 0.1(4) . . . .
C35 S3 C38 C39 -179.9(4) . . . .
C35 C34 C33 C32 -178.1(5) . . . .
S1 C34 C33 C32 -0.1(6) . . . .
C15 C16 C17 C18 0.4(7) . . . .
C32 C31 C30 C29 172.0(5) . . . .
S1 C31 C30 C29 -8.5(7) . . . .
C17 C16 C15 C14 -179.4(5) . . . .
C17 C16 C15 S2 0.1(6) . . . .
C13 C14 C15 C16 -177.9(5) . . . .
C13 C14 C15 S2 2.7(8) . . . .
C18 S2 C15 C16 -0.4(4) . . . .
C18 S2 C15 C14 179.1(4) . . . .
C8 N3 C5 C6 1.2(5) . . . .
B2 N3 C5 C6 168.2(5) . . . .
C8 N3 C5 C29 -178.9(4) . . . .
B2 N3 C5 C29 -11.9(8) . . . .
C7 C6 C5 N3 -0.4(6) . . . .
C7 C6 C5 C29 179.7(5) . . . .
C31 C30 C29 C5 179.8(4) . . . .
N3 C5 C29 C30 172.3(5) . . . .
C6 C5 C29 C30 -7.8(9) . . . .
C37 C38 C39 C40 5.2(8) . . . .
S3 C38 C39 C40 -174.8(4) . . . .
C5 C6 C7 C8 -0.6(6) . . . .
C5 C6 C7 C12 179.0(5) . . . .
C10 C8 C7 C6 -179.7(5) . . . .
N3 C8 C7 C6 1.4(6) . . . .
C10 C8 C7 C12 0.7(9) . . . .
N3 C8 C7 C12 -178.3(4) . . . .
C16 C17 C18 C19 179.1(5) . . . .
C16 C17 C18 S2 -0.6(7) . . . .
C20 C19 C18 C17 2.3(10) . . . .
S4 C19 C18 C17 -173.9(5) . . . .
C20 C19 C18 S2 -177.9(5) . . . .
S4 C19 C18 S2 5.8(7) . . . .
C15 S2 C18 C17 0.6(4) . . . .
C15 S2 C18 C19 -179.2(4) . . . .
C18 C19 C20 C21 -179.7(6) . . . .
S4 C19 C20 C21 -2.9(7) . . . .
C38 C39 C40 C41 -178.9(4) . . . .
C42 C41 C40 C39 -179.7(4) . . . .
C15 C14 C13 C4 179.9(5) . . . .
N1 C4 C13 C14 -175.6(5) . . . .
C3 C4 C13 C14 3.9(9) . . . .
C1 C2 C3 C4 0.2(6) . . . .
C11 C2 C3 C4 -179.4(5) . . . .
N1 C4 C3 C2 -0.3(6) . . . .
C13 C4 C3 C2 -179.9(5) . . . .
C34 C35 C36 C37 177.3(5) . . . .
S3 C35 C36 C37 1.0(6) . . . .
C19 S4 C22 C21 0.6(5) . . . .
C19 S4 C22 C23 -177.5(5) . . . .
C30 C31 C32 C33 -179.8(5) . . . .
S1 C31 C32 C33 0.7(5) . . . .
C34 C33 C32 C31 -0.3(7) . . . .
C40 C41 C42 C43 177.7(4) . . . .
C21 C22 C23 C24 -3.6(10) . . . .
S4 C22 C23 C24 173.9(4) . . . .
C41 C42 C43 C44 179.6(4) . . . .
C28 C27 C26 C25 179.5(5) . . . .
C27 C26 C25 C24 172.5(5) . . . .
C19 C20 C21 C22 3.7(9) . . . .
C23 C22 C21 C20 175.3(6) . . . .
S4 C22 C21 C20 -2.5(8) . . . .
C26 C25 C24 C23 -178.2(5) . . . .
C22 C23 C24 C25 176.6(5) . . . .
C39 C38 C37 C36 -179.5(5) . . . .
S3 C38 C37 C36 0.5(6) . . . .
C35 C36 C37 C38 -1.0(7) . . . .
C4 N1 B1 F2 58.7(7) . . . .
C1 N1 B1 F2 -121.6(5) . . . .
C4 N1 B1 F1 -64.5(7) . . . .
C1 N1 B1 F1 115.2(5) . . . .
C4 N1 B1 N2 177.7(4) . . . .
C1 N1 B1 N2 -2.6(7) . . . .
C10 N2 B1 F2 -51.5(7) . . . .
N4 N2 B1 F2 128.2(6) . . . .
C10 N2 B1 F1 65.7(7) . . . .
N4 N2 B1 F1 -114.6(6) . . . .
C10 N2 B1 N1 -173.4(4) . . . .
N4 N2 B1 N1 6.4(7) . . . .
C5 N3 B2 F4 56.5(8) . . . .
C8 N3 B2 F4 -138.3(5) . . . .
C5 N3 B2 F3 -68.7(7) . . . .
C8 N3 B2 F3 96.6(6) . . . .
C5 N3 B2 N4 173.8(5) . . . .
C8 N3 B2 N4 -20.9(7) . . . .
C9 N4 B2 F4 -44.9(7) . . . .
N2 N4 B2 F4 143.9(5) . . . .
C9 N4 B2 F3 75.0(7) . . . .
N2 N4 B2 F3 -96.1(7) . . . .
C9 N4 B2 N3 -165.3(5) . . . .
N2 N4 B2 N3 23.5(7) . . . .
